data_7711590
loop_
_publ_author_name
'Pantalon Juraj, Natalija'
'Tandari\'c, Tana'
'Tadi\'c, Vanja'
'Peri\'c, Berislav'
'Moreth, Dominik'
'Schatzschneider, Ulrich'
'Brozovic, Anamaria'
'Vianello, Robert'
'Kirin, Sre\'cko I.'

_publ_section_title
;
 Tuning the coordination properties of chiral pseudopeptide
 bis(2-picolyl)amine and iminodiacetamide ligands in Zn(ii) and Cu(ii)
 complexes
;
_journal_name_full 'Dalton Transactions'
_journal_paper_doi 10.1039/D2DT02895F
_journal_year 2022
_chemical_absolute_configuration syn
_chemical_formula_moiety 'C24 H28 Cu F3 N4 O5 S +, C F3 O3 S -'
_chemical_formula_sum 'C25 H28 Cu F6 N4 O8 S2'
_chemical_formula_weight 754.17
_space_group_crystal_system triclinic
_space_group_IT_number 1
_space_group_name_Hall 'P 1'
_space_group_name_H-M_alt 'P 1'
_atom_sites_solution_hydrogens mixed
_atom_sites_solution_primary direct
_atom_sites_solution_secondary difmap
_audit_creation_method SHELXL-2018/3
_audit_update_record
;
2022-06-09 deposited with the CCDC.	2022-10-21 downloaded from the CCDC.
;
_cell_angle_alpha 109.288(2)
_cell_angle_beta 95.2123(17)
_cell_angle_gamma 103.5763(19)
_cell_formula_units_Z 1
_cell_length_a 8.61725(19)
_cell_length_b 9.0624(2)
_cell_length_c 11.6675(3)
_cell_measurement_reflns_used 7268
_cell_measurement_temperature 293(2)
_cell_measurement_theta_max 78.9840
_cell_measurement_theta_min 4.0850
_cell_volume 821.78(4)
_computing_cell_refinement 'CrysAlisPro 1.171.42.54a (Rigaku OD, 2022)'
_computing_data_collection 'CrysAlisPro 1.171.42.54a (Rigaku OD, 2022)'
_computing_data_reduction 'CrysAlisPro 1.171.42.54a (Rigaku OD, 2022)'
_computing_structure_refinement 'SHELXL-2018/3 (Sheldrick, 2018)'
_computing_structure_solution 'SHELXT-2015 (Sheldrick, 2015)'
_diffrn_ambient_temperature 293(2)
_diffrn_detector_area_resol_mean 10.0000
_diffrn_measured_fraction_theta_full 0.998
_diffrn_measured_fraction_theta_max 0.934
_diffrn_measurement_device_type 'XtaLAB Synergy, Dualflex, HyPix'
_diffrn_measurement_method '\w scans'
_diffrn_radiation_type CuK\a
_diffrn_radiation_wavelength 1.54184
_diffrn_reflns_av_R_equivalents 0.0327
_diffrn_reflns_av_unetI/netI 0.0378
_diffrn_reflns_Laue_measured_fraction_full 0.998
_diffrn_reflns_Laue_measured_fraction_max 0.934
_diffrn_reflns_limit_h_max 10
_diffrn_reflns_limit_h_min -10
_diffrn_reflns_limit_k_max 10
_diffrn_reflns_limit_k_min -11
_diffrn_reflns_limit_l_max 14
_diffrn_reflns_limit_l_min -13
_diffrn_reflns_number 9619
_diffrn_reflns_point_group_measured_fraction_full 0.680
_diffrn_reflns_point_group_measured_fraction_max 0.622
_diffrn_reflns_theta_full 67.684
_diffrn_reflns_theta_max 79.562
_diffrn_reflns_theta_min 4.084
_diffrn_source 'micro-focus sealed X-ray tube'
_exptl_absorpt_coefficient_mu 2.895
_exptl_absorpt_correction_T_max 1.00000
_exptl_absorpt_correction_T_min 0.52981
_exptl_absorpt_correction_type multi-scan
_exptl_absorpt_process_details
;
CrysAlisPro 1.171.42.54a (Rigaku Oxford Diffraction, 2022)
Empirical absorption correction using spherical harmonics,
implemented in SCALE3 ABSPACK scaling algorithm.
;
_exptl_crystal_density_diffrn 1.524
_exptl_crystal_description needle
_exptl_crystal_F_000 385
_exptl_crystal_size_max 0.3
_exptl_crystal_size_mid 0.05
_exptl_crystal_size_min 0.02
_refine_diff_density_max 0.931
_refine_diff_density_min -0.471
_refine_diff_density_rms 0.067
_refine_ls_abs_structure_details
;
 Classical Flack method preferred over Parsons because s.u. lower.
;
_refine_ls_abs_structure_Flack -0.06(3)
_refine_ls_extinction_coef 0.0057(13)
_refine_ls_extinction_expression Fc^*^=kFc[1+0.001xFc^2^\l^3^/sin(2\q)]^-1/4^
_refine_ls_extinction_method 'SHELXL-2018/3 (Sheldrick 2018)'
_refine_ls_goodness_of_fit_ref 1.032
_refine_ls_hydrogen_treatment mixed
_refine_ls_matrix_type full
_refine_ls_number_parameters 429
_refine_ls_number_reflns 4439
_refine_ls_number_restraints 7
_refine_ls_restrained_S_all 1.031
_refine_ls_R_factor_all 0.0542
_refine_ls_R_factor_gt 0.0531
_refine_ls_shift/su_max 0.000
_refine_ls_shift/su_mean 0.000
_refine_ls_structure_factor_coef Fsqd
_refine_ls_weighting_details 'w=1/[\s^2^(Fo^2^)+(0.1166P)^2^+0.0757P] where P=(Fo^2^+2Fc^2^)/3'
_refine_ls_weighting_scheme calc
_refine_ls_wR_factor_gt 0.1449
_refine_ls_wR_factor_ref 0.1472
_reflns_Friedel_coverage 0.332
_reflns_Friedel_fraction_full 0.362
_reflns_Friedel_fraction_max 0.310
_reflns_number_gt 4284
_reflns_number_total 4439
_reflns_threshold_expression 'I > 2\s(I)'
_cod_data_source_file d2dt02895f3.cif
_cod_data_source_block b2ACu-t
_cod_original_cell_volume 821.78(3)
_cod_database_code 7711590
_shelx_shelxl_version_number 2018/3
_shelx_space_group_comment
;
The symmetry employed for this shelxl refinement is uniquely defined
by the following loop, which should always be used as a source of
symmetry information in preference to the above space-group names.
They are only intended as comments.
;

loop_
_space_group_symop_operation_xyz
'x, y, z'

loop_
_atom_site_label
_atom_site_type_symbol
_atom_site_fract_x
_atom_site_fract_y
_atom_site_fract_z
_atom_site_U_iso_or_equiv
_atom_site_adp_type
_atom_site_occupancy
_atom_site_site_symmetry_order
_atom_site_calc_flag
_atom_site_refinement_flags_posn
_atom_site_refinement_flags_adp
_atom_site_refinement_flags_occupancy
_atom_site_disorder_assembly
_atom_site_disorder_group
Cu1 Cu 0.92932(5) 0.61815(4) 0.45355(4) 0.0490(2) Uani 1 1 d . . . . .
O1W O 0.9585(6) 0.4000(6) 0.3758(4) 0.0632(10) Uani 1 1 d D . . . .
H1W H 0.931(8) 0.372(8) 0.303(2) 0.060(19) Uiso 1 1 d D . . . .
H2W H 0.902(6) 0.337(6) 0.401(5) 0.045(14) Uiso 1 1 d D . . . .
N1 N 1.1186(6) 0.6843(6) 0.5903(5) 0.0580(11) Uani 1 1 d . . . . .
C1 C 1.2366(9) 0.6112(9) 0.5904(6) 0.0683(14) Uani 1 1 d . . . . .
H1 H 1.235526 0.521127 0.522261 0.082 Uiso 1 1 calc R U . . .
C2 C 1.3608(10) 0.6702(13) 0.6926(8) 0.086(2) Uani 1 1 d . . . . .
H2 H 1.443197 0.619883 0.693200 0.103 Uiso 1 1 calc R U . . .
C3 C 1.3611(11) 0.8023(13) 0.7919(8) 0.090(2) Uani 1 1 d . . . . .
H3 H 1.442453 0.840775 0.861355 0.108 Uiso 1 1 calc R U . . .
C4 C 1.2428(10) 0.8777(11) 0.7894(6) 0.082(2) Uani 1 1 d . . . . .
H4 H 1.244195 0.970279 0.855502 0.099 Uiso 1 1 calc R U . . .
C5 C 1.1199(8) 0.8139(8) 0.6866(5) 0.0624(13) Uani 1 1 d . . . . .
C6 C 0.9740(9) 0.8770(9) 0.6803(6) 0.0686(15) Uani 1 1 d . . . . .
H6A H 1.005079 0.993620 0.725638 0.082 Uiso 1 1 calc R U . . .
H6B H 0.892342 0.825433 0.717691 0.082 Uiso 1 1 calc R U . . .
N2 N 0.9052(6) 0.8406(6) 0.5469(4) 0.0561(10) Uani 1 1 d . . . . .
C7 C 0.7293(8) 0.8331(9) 0.5316(7) 0.0717(16) Uani 1 1 d . . . . .
H7A H 0.716702 0.934062 0.525612 0.086 Uiso 1 1 calc R U . . .
H7B H 0.687833 0.821874 0.603788 0.086 Uiso 1 1 calc R U . . .
C8 C 0.6320(7) 0.6919(8) 0.4177(6) 0.0600(12) Uani 1 1 d . . . . .
C9 C 0.4750(9) 0.6763(11) 0.3745(8) 0.0756(18) Uani 1 1 d . . . . .
H9 H 0.427422 0.757746 0.411720 0.091 Uiso 1 1 calc R U . . .
C10 C 0.3858(9) 0.5396(11) 0.2754(8) 0.0813(19) Uani 1 1 d . . . . .
H10 H 0.277650 0.526605 0.245876 0.098 Uiso 1 1 calc R U . . .
C11 C 0.4613(11) 0.4234(11) 0.2216(8) 0.085(2) Uani 1 1 d . . . . .
H11 H 0.404929 0.331021 0.153805 0.102 Uiso 1 1 calc R U . . .
C12 C 0.6209(9) 0.4441(8) 0.2684(6) 0.0691(15) Uani 1 1 d . . . . .
H12 H 0.670968 0.364382 0.231987 0.083 Uiso 1 1 calc R U . . .
N3 N 0.7056(6) 0.5769(6) 0.3654(4) 0.0532(9) Uani 1 1 d . . . . .
C13 C 1.0027(8) 0.9665(7) 0.5063(6) 0.0626(13) Uani 1 1 d . . . . .
H13A H 1.116446 0.971658 0.524244 0.075 Uiso 1 1 calc R U . . .
H13B H 0.990232 1.071653 0.554529 0.075 Uiso 1 1 calc R U . . .
C14 C 0.9574(9) 0.9372(8) 0.3699(6) 0.0669(15) Uani 1 1 d . . . . .
H14A H 0.840219 0.911712 0.348656 0.080 Uiso 1 1 calc R U . . .
H14B H 1.003992 1.037474 0.356892 0.080 Uiso 1 1 calc R U . . .
C15 C 1.0121(6) 0.8019(6) 0.2824(5) 0.0504(10) Uani 1 1 d . . . . .
O1 O 1.0582(5) 0.6996(5) 0.3190(4) 0.0574(9) Uani 1 1 d . . . . .
N4 N 1.0075(5) 0.7959(5) 0.1693(5) 0.0530(9) Uani 1 1 d D . . . .
H4N H 0.971(8) 0.868(7) 0.152(7) 0.056(17) Uiso 1 1 d D . . . .
C16 C 1.0479(6) 0.6683(6) 0.0710(5) 0.0503(10) Uani 1 1 d . . . . .
H16 H 1.010565 0.565166 0.083892 0.060 Uiso 1 1 calc R U . . .
C17 C 1.2293(6) 0.7037(7) 0.0726(5) 0.0532(10) Uani 1 1 d . . . . .
C18 C 1.2897(9) 0.5801(9) 0.0024(7) 0.0684(14) Uani 1 1 d . . . . .
H18 H 1.218797 0.477955 -0.043541 0.082 Uiso 1 1 calc R U . . .
C19 C 1.4540(11) 0.6077(13) 0.0002(9) 0.089(2) Uani 1 1 d . . . . .
H19 H 1.491468 0.524741 -0.049447 0.107 Uiso 1 1 calc R U . . .
C20 C 1.5612(9) 0.7534(14) 0.0691(9) 0.092(2) Uani 1 1 d . . . . .
H20 H 1.671851 0.769371 0.069208 0.111 Uiso 1 1 calc R U . . .
C21 C 1.5043(9) 0.8782(11) 0.1393(9) 0.0820(19) Uani 1 1 d . . . . .
H21 H 1.576982 0.979324 0.185269 0.098 Uiso 1 1 calc R U . . .
C22 C 1.3396(8) 0.8540(8) 0.1417(6) 0.0689(14) Uani 1 1 d . . . . .
H22 H 1.302875 0.938660 0.189761 0.083 Uiso 1 1 calc R U . . .
C23 C 0.9561(8) 0.6502(10) -0.0528(6) 0.0708(16) Uani 1 1 d . . . . .
H23A H 0.844128 0.592395 -0.062487 0.106 Uiso 1 1 calc R U . . .
H23B H 1.002787 0.590734 -0.118250 0.106 Uiso 1 1 calc R U . . .
H23C H 0.963299 0.756189 -0.055825 0.106 Uiso 1 1 calc R U . . .
S1T1 S 0.7151(3) 0.3079(2) 0.57118(19) 0.0838(5) Uani 1 1 d . . . . .
O1T1 O 0.7432(11) 0.4794(7) 0.5961(6) 0.105(2) Uani 1 1 d . . . . .
O2T1 O 0.7859(19) 0.2640(14) 0.6647(9) 0.157(4) Uani 1 1 d . . . . .
O3T1 O 0.7290(10) 0.2134(7) 0.4509(6) 0.0978(18) Uani 1 1 d . . . . .
C1T1 C 0.495(2) 0.2387(18) 0.558(3) 0.168(9) Uani 1 1 d . . . . .
F1T1 F 0.4160(14) 0.2834(18) 0.4911(19) 0.225(8) Uani 1 1 d . . . . .
F2T1 F 0.4496(14) 0.0792(11) 0.5393(19) 0.243(9) Uani 1 1 d . . . . .
F3T1 F 0.471(2) 0.3125(18) 0.681(2) 0.291(11) Uani 1 1 d . . . . .
S1T2 S 0.9679(2) 0.16131(16) 0.06286(14) 0.0658(4) Uani 1 1 d . . . . .
O1T2 O 1.0058(9) 0.3297(6) 0.1426(5) 0.0871(16) Uani 1 1 d . . . . .
O2T2 O 0.9055(9) 0.0550(8) 0.1264(8) 0.106(2) Uani 1 1 d . . . . .
O3T2 O 1.0857(10) 0.1237(13) -0.0073(8) 0.137(4) Uani 1 1 d . . . . .
C1T2 C 0.7926(15) 0.1409(14) -0.0472(7) 0.099(3) Uani 1 1 d . . . . .
F1T2 F 0.6689(11) 0.1619(12) 0.0060(7) 0.148(4) Uani 1 1 d . . . . .
F2T2 F 0.842(2) 0.2280(17) -0.1104(9) 0.226(7) Uani 1 1 d . . . . .
F3T2 F 0.7440(9) -0.0077(12) -0.1287(7) 0.163(4) Uani 1 1 d . . . . .

loop_
_atom_site_aniso_label
_atom_site_aniso_U_11
_atom_site_aniso_U_22
_atom_site_aniso_U_33
_atom_site_aniso_U_23
_atom_site_aniso_U_13
_atom_site_aniso_U_12
Cu1 0.0589(4) 0.0472(4) 0.0422(3) 0.0113(3) 0.0132(2) 0.0229(3)
O1W 0.083(3) 0.057(2) 0.053(2) 0.0151(18) 0.013(2) 0.032(2)
N1 0.068(3) 0.059(3) 0.046(2) 0.014(2) 0.015(2) 0.020(2)
C1 0.074(4) 0.073(4) 0.061(3) 0.025(3) 0.010(3) 0.026(3)
C2 0.068(4) 0.116(6) 0.079(5) 0.048(5) -0.002(3) 0.023(4)
C3 0.078(4) 0.111(6) 0.069(4) 0.035(4) -0.006(3) 0.010(4)
C4 0.088(5) 0.087(5) 0.051(3) 0.016(3) 0.008(3) 0.003(4)
C5 0.072(3) 0.067(3) 0.041(2) 0.013(2) 0.015(2) 0.015(3)
C6 0.084(4) 0.068(3) 0.047(3) 0.006(2) 0.024(3) 0.025(3)
N2 0.065(3) 0.051(2) 0.047(2) 0.0054(19) 0.019(2) 0.021(2)
C7 0.069(3) 0.070(4) 0.078(4) 0.015(3) 0.029(3) 0.035(3)
C8 0.067(3) 0.065(3) 0.064(3) 0.032(3) 0.026(3) 0.031(3)
C9 0.071(3) 0.098(5) 0.087(4) 0.056(4) 0.026(3) 0.040(3)
C10 0.063(3) 0.104(5) 0.089(5) 0.050(4) 0.007(3) 0.025(3)
C11 0.082(5) 0.089(5) 0.073(4) 0.025(4) -0.010(3) 0.018(4)
C12 0.078(4) 0.061(3) 0.059(3) 0.012(3) 0.000(3) 0.024(3)
N3 0.056(2) 0.053(2) 0.050(2) 0.0160(19) 0.0085(18) 0.0211(18)
C13 0.079(3) 0.044(2) 0.064(3) 0.012(2) 0.026(3) 0.021(2)
C14 0.094(4) 0.059(3) 0.067(4) 0.028(3) 0.035(3) 0.041(3)
C15 0.056(2) 0.049(2) 0.054(3) 0.019(2) 0.021(2) 0.0236(19)
O1 0.077(2) 0.058(2) 0.055(2) 0.0259(17) 0.0298(17) 0.0378(18)
N4 0.060(2) 0.049(2) 0.061(2) 0.0263(19) 0.0206(19) 0.0233(18)
C16 0.056(2) 0.047(2) 0.050(2) 0.018(2) 0.017(2) 0.0152(19)
C17 0.052(2) 0.059(3) 0.057(3) 0.028(2) 0.019(2) 0.019(2)
C18 0.075(4) 0.067(3) 0.070(4) 0.022(3) 0.026(3) 0.030(3)
C19 0.088(5) 0.113(6) 0.092(5) 0.043(5) 0.045(4) 0.059(5)
C20 0.060(4) 0.132(8) 0.096(6) 0.051(5) 0.022(4) 0.030(4)
C21 0.058(3) 0.091(5) 0.094(5) 0.038(4) 0.017(3) 0.007(3)
C22 0.065(3) 0.067(3) 0.069(4) 0.019(3) 0.015(3) 0.013(3)
C23 0.071(4) 0.088(5) 0.057(3) 0.025(3) 0.016(3) 0.029(3)
S1T1 0.1214(15) 0.0691(10) 0.0725(10) 0.0325(8) 0.0296(10) 0.0337(9)
O1T1 0.165(7) 0.061(3) 0.090(4) 0.029(3) 0.035(4) 0.027(3)
O2T1 0.252(14) 0.148(8) 0.103(6) 0.067(6) 0.018(7) 0.091(9)
O3T1 0.138(5) 0.069(3) 0.085(4) 0.020(3) 0.044(4) 0.029(3)
C1T1 0.143(12) 0.096(8) 0.28(2) 0.061(12) 0.112(15) 0.041(8)
F1T1 0.126(7) 0.201(12) 0.35(2) 0.085(13) 0.010(10) 0.078(8)
F2T1 0.177(9) 0.097(5) 0.47(2) 0.093(9) 0.182(13) 0.042(5)
F3T1 0.37(2) 0.205(12) 0.44(3) 0.155(15) 0.33(2) 0.181(14)
S1T2 0.0851(9) 0.0433(6) 0.0645(8) 0.0112(6) 0.0245(7) 0.0178(6)
O1T2 0.140(5) 0.050(2) 0.058(2) 0.0094(19) 0.010(3) 0.018(3)
O2T2 0.121(5) 0.074(3) 0.147(6) 0.069(4) 0.028(4) 0.030(3)
O3T2 0.101(5) 0.147(7) 0.108(6) -0.023(5) 0.043(4) 0.023(5)
C1T2 0.123(7) 0.112(7) 0.042(3) 0.010(4) 0.011(4) 0.023(6)
F1T2 0.156(6) 0.190(8) 0.091(4) 0.004(4) -0.005(4) 0.114(6)
F2T2 0.308(16) 0.239(13) 0.121(6) 0.125(8) -0.040(8) 0.004(11)
F3T2 0.106(4) 0.180(8) 0.096(4) -0.056(5) 0.022(3) -0.005(4)

loop_
_atom_type_symbol
_atom_type_description
_atom_type_scat_dispersion_real
_atom_type_scat_dispersion_imag
_atom_type_scat_source
C C 0.0181 0.0091 'International Tables Vol C Tables 4.2.6.8 and 6.1.1.4'
H H 0.0000 0.0000 'International Tables Vol C Tables 4.2.6.8 and 6.1.1.4'
Cu Cu -1.9646 0.5888 'International Tables Vol C Tables 4.2.6.8 and 6.1.1.4'
F F 0.0727 0.0534 'International Tables Vol C Tables 4.2.6.8 and 6.1.1.4'
N N 0.0311 0.0180 'International Tables Vol C Tables 4.2.6.8 and 6.1.1.4'
O O 0.0492 0.0322 'International Tables Vol C Tables 4.2.6.8 and 6.1.1.4'
S S 0.3331 0.5567 'International Tables Vol C Tables 4.2.6.8 and 6.1.1.4'

loop_
_geom_angle_atom_site_label_1
_geom_angle_atom_site_label_2
_geom_angle_atom_site_label_3
_geom_angle
_geom_angle_site_symmetry_1
_geom_angle_site_symmetry_3
_geom_angle_publ_flag
O1W Cu1 N3 98.86(19) . . ?
O1W Cu1 N1 92.6(2) . . ?
N3 Cu1 N1 160.91(18) . . ?
O1W Cu1 N2 175.3(2) . . ?
N3 Cu1 N2 84.1(2) . . ?
N1 Cu1 N2 83.5(2) . . ?
O1W Cu1 O1 89.47(17) . . ?
N3 Cu1 O1 96.31(17) . . ?
N1 Cu1 O1 99.00(18) . . ?
N2 Cu1 O1 93.85(17) . . ?
C5 N1 C1 120.5(6) . . ?
C5 N1 Cu1 113.4(4) . . ?
C1 N1 Cu1 126.1(4) . . ?
N1 C1 C2 119.8(7) . . ?
C3 C2 C1 119.5(8) . . ?
C4 C3 C2 120.0(7) . . ?
C3 C4 C5 118.7(8) . . ?
N1 C5 C4 121.3(7) . . ?
N1 C5 C6 115.7(6) . . ?
C4 C5 C6 122.8(6) . . ?
C5 C6 N2 109.5(4) . . ?
C13 N2 C7 112.3(5) . . ?
C13 N2 C6 108.5(5) . . ?
C7 N2 C6 110.6(5) . . ?
C13 N2 Cu1 111.1(3) . . ?
C7 N2 Cu1 109.1(4) . . ?
C6 N2 Cu1 104.9(4) . . ?
N2 C7 C8 111.4(5) . . ?
N3 C8 C9 121.6(7) . . ?
N3 C8 C7 116.6(5) . . ?
C9 C8 C7 121.6(6) . . ?
C8 C9 C10 120.1(7) . . ?
C11 C10 C9 118.1(7) . . ?
C10 C11 C12 119.8(8) . . ?
N3 C12 C11 121.3(7) . . ?
C12 N3 C8 118.9(5) . . ?
C12 N3 Cu1 126.7(4) . . ?
C8 N3 Cu1 114.2(4) . . ?
N2 C13 C14 114.6(5) . . ?
C15 C14 C13 115.2(5) . . ?
O1 C15 N4 122.3(4) . . ?
O1 C15 C14 120.8(5) . . ?
N4 C15 C14 116.9(4) . . ?
C15 O1 Cu1 117.8(3) . . ?
C15 N4 C16 124.1(4) . . ?
N4 C16 C17 112.2(4) . . ?
N4 C16 C23 108.8(4) . . ?
C17 C16 C23 111.3(4) . . ?
C22 C17 C18 117.9(6) . . ?
C22 C17 C16 123.2(5) . . ?
C18 C17 C16 118.8(5) . . ?
C19 C18 C17 120.7(7) . . ?
C20 C19 C18 121.1(8) . . ?
C19 C20 C21 119.2(7) . . ?
C20 C21 C22 120.7(8) . . ?
C21 C22 C17 120.3(7) . . ?
O2T1 S1T1 O3T1 113.4(6) . . ?
O2T1 S1T1 O1T1 116.7(6) . . ?
O3T1 S1T1 O1T1 115.4(4) . . ?
O2T1 S1T1 C1T1 107.2(11) . . ?
O3T1 S1T1 C1T1 99.2(8) . . ?
O1T1 S1T1 C1T1 102.2(6) . . ?
F1T1 C1T1 F2T1 117(2) . . ?
F1T1 C1T1 F3T1 108.0(15) . . ?
F2T1 C1T1 F3T1 102.8(17) . . ?
F1T1 C1T1 S1T1 115.3(15) . . ?
F2T1 C1T1 S1T1 109.3(12) . . ?
F3T1 C1T1 S1T1 103.1(18) . . ?
O3T2 S1T2 O2T2 117.4(6) . . ?
O3T2 S1T2 O1T2 114.5(5) . . ?
O2T2 S1T2 O1T2 111.0(4) . . ?
O3T2 S1T2 C1T2 105.6(5) . . ?
O2T2 S1T2 C1T2 104.4(5) . . ?
O1T2 S1T2 C1T2 102.0(5) . . ?
F2T2 C1T2 F1T2 118.5(13) . . ?
F2T2 C1T2 F3T2 103.9(10) . . ?
F1T2 C1T2 F3T2 105.3(10) . . ?
F2T2 C1T2 S1T2 107.4(10) . . ?
F1T2 C1T2 S1T2 111.7(6) . . ?
F3T2 C1T2 S1T2 109.6(9) . . ?

loop_
_geom_bond_atom_site_label_1
_geom_bond_atom_site_label_2
_geom_bond_distance
_geom_bond_site_symmetry_2
_geom_bond_publ_flag
Cu1 O1W 1.971(4) . ?
Cu1 N3 1.990(5) . ?
Cu1 N1 2.000(5) . ?
Cu1 N2 2.020(5) . ?
Cu1 O1 2.222(4) . ?
N1 C5 1.327(8) . ?
N1 C1 1.338(9) . ?
C1 C2 1.390(10) . ?
C2 C3 1.363(14) . ?
C3 C4 1.357(14) . ?
C4 C5 1.386(10) . ?
C5 C6 1.503(10) . ?
C6 N2 1.511(8) . ?
N2 C13 1.487(7) . ?
N2 C7 1.493(8) . ?
C7 C8 1.509(10) . ?
C8 N3 1.350(7) . ?
C8 C9 1.357(10) . ?
C9 C10 1.381(13) . ?
C10 C11 1.373(13) . ?
C11 C12 1.378(11) . ?
C12 N3 1.341(8) . ?
C13 C14 1.522(9) . ?
C14 C15 1.516(7) . ?
C15 O1 1.266(6) . ?
C15 N4 1.299(7) . ?
N4 C16 1.470(6) . ?
C16 C17 1.517(7) . ?
C16 C23 1.521(9) . ?
C17 C22 1.392(9) . ?
C17 C18 1.394(8) . ?
C18 C19 1.382(11) . ?
C19 C20 1.355(15) . ?
C20 C21 1.382(14) . ?
C21 C22 1.388(10) . ?
S1T1 O2T1 1.414(8) . ?
S1T1 O3T1 1.414(6) . ?
S1T1 O1T1 1.439(6) . ?
S1T1 C1T1 1.830(19) . ?
C1T1 F1T1 1.21(3) . ?
C1T1 F2T1 1.342(16) . ?
C1T1 F3T1 1.43(3) . ?
S1T2 O3T2 1.395(7) . ?
S1T2 O2T2 1.439(6) . ?
S1T2 O1T2 1.440(5) . ?
S1T2 C1T2 1.823(11) . ?
C1T2 F2T2 1.276(15) . ?
C1T2 F1T2 1.303(15) . ?
C1T2 F3T2 1.307(13) . ?
